data_7010472
loop_
_publ_author_name
'Casagrande, Jr., Osvaldo L.'
'Gomes, Elton L. S.'
'Dupont, Jairton'
'Burrow, Robert'
'Lough, Alan J.'

_publ_section_title
;
 Heterometallic metal carbonyl compounds derived from
 (\h6-arene)tricarbonylchromium bearing propargyl units
;
_journal_issue 10
_journal_name_full 'Journal of the Chemical Society, Dalton Transactions'
_journal_page_first 1634
_journal_paper_doi 10.1039/b009591p
_journal_year 2001
_chemical_compound_source
;
Prof. O. Casagrande - UFRGS, Porto Alegre, BR
;
_chemical_formula_sum 'C21 H15 Co2 Cr N O9'
_chemical_formula_weight 595.20
_chemical_name_systematic
; 
? 
;
_space_group_IT_number 14
_symmetry_cell_setting monoclinic
_symmetry_space_group_name_Hall '-P 2ybc'
_symmetry_space_group_name_H-M 'P 1 21/c 1'
_atom_sites_solution_hydrogens geom
_atom_sites_solution_primary direct
_atom_sites_solution_secondary difmap
_audit_creation_method SHELXL
_cell_angle_alpha 90.00
_cell_angle_beta 99.807(1)
_cell_angle_gamma 90.00
_cell_formula_units_Z 4
_cell_length_a 8.2527(1)
_cell_length_b 16.0306(1)
_cell_length_c 18.2571(3)
_cell_measurement_temperature 173(2)
_cell_volume 2380.04(5)
_computing_structure_refinement 'SHELXL-93 (Sheldrick, 1993)'
_computing_structure_solution 'SHELXS-86 (Sheldrick, 1990)'
_diffrn_ambient_temperature 173(2)
_diffrn_radiation_monochromator graphite
_diffrn_radiation_source 'fine-focus sealed tube'
_diffrn_radiation_type MoK\a
_diffrn_radiation_wavelength 0.71073
_diffrn_reflns_av_R_equivalents 0.822
_diffrn_reflns_av_sigmaI/netI 0.0422
_diffrn_reflns_limit_h_max 9
_diffrn_reflns_limit_h_min -9
_diffrn_reflns_limit_k_max 19
_diffrn_reflns_limit_k_min 0
_diffrn_reflns_limit_l_max 21
_diffrn_reflns_limit_l_min 0
_diffrn_reflns_number 11706
_diffrn_reflns_theta_max 25.04
_diffrn_reflns_theta_min 1.70
_exptl_absorpt_coefficient_mu 1.876
_exptl_absorpt_correction_T_max 1.000
_exptl_absorpt_correction_T_min 0.822
_exptl_absorpt_correction_type 'SADABS (Sheldrick, 1996)'
_exptl_crystal_colour Red
_exptl_crystal_density_diffrn 1.661
_exptl_crystal_description Block
_exptl_crystal_F_000 1192
_exptl_crystal_size_max 0.28
_exptl_crystal_size_mid 0.25
_exptl_crystal_size_min 0.25
_refine_diff_density_max 0.343
_refine_diff_density_min -0.314
_refine_diff_density_rms 0.065
_refine_ls_extinction_method none
_refine_ls_goodness_of_fit_all 1.030
_refine_ls_goodness_of_fit_obs 1.073
_refine_ls_matrix_type full
_refine_ls_number_parameters 310
_refine_ls_number_reflns 4181
_refine_ls_number_restraints 0
_refine_ls_restrained_S_all 1.030
_refine_ls_restrained_S_obs 1.073
_refine_ls_R_factor_all 0.0494
_refine_ls_R_factor_obs 0.0338
_refine_ls_shift/esd_max -0.004
_refine_ls_shift/esd_mean 0.000
_refine_ls_structure_factor_coef Fsqd
_refine_ls_weighting_details 'w=1/[\s^2^(Fo^2^)+(0.0217P)^2^+1.8209P] where P=(Fo^2^+2Fc^2^)/3'
_refine_ls_weighting_scheme calc
_refine_ls_wR_factor_all 0.0690
_refine_ls_wR_factor_obs 0.0640
_reflns_number_observed 3380
_reflns_number_total 4181
_reflns_observed_criterion >2sigma(I)
_cod_data_source_file b009591p.txt
_cod_data_source_block 98140
_cod_depositor_comments
;
The following automatic conversions were performed:
'_symmetry_cell_setting' value 'Monoclinic' changed to 'monoclinic'
according to '/home/saulius/struct/CIF-dictionaries/cif_core.dic'
dictionary named 'cif_core.dic' version 2.4.1 from 2010-06-29.

Automatic conversion script
Id: cif_fix_enum 1527 2010-12-29 10:47:43Z saulius 

The following automatic conversions were performed:

'_refine_ls_weighting_scheme' value '
calc w=1/[\s^2^(Fo^2^)+(0.0217P)^2^+1.8209P] where
P=(Fo^2^+2Fc^2^)/3' was changed to 'calc'. New tag
'_refine_ls_weighting_details' was created. The value of the new tag
was set to 'w=1/[\s^2^(Fo^2^)+(0.0217P)^2^+1.8209P] where
P=(Fo^2^+2Fc^2^)/3'.

Automatic conversion script
Id: cif_fix_values 3143 2015-03-26 13:38:13Z robertas 
;
_cod_original_sg_symbol_H-M P2(1)/c
_cod_database_code 7010472

loop_
_symmetry_equiv_pos_as_xyz
'x, y, z'
'-x, y+1/2, -z+1/2'
'-x, -y, -z'
'x, -y-1/2, z-1/2'

loop_
_atom_site_aniso_label
_atom_site_aniso_U_11
_atom_site_aniso_U_22
_atom_site_aniso_U_33
_atom_site_aniso_U_23
_atom_site_aniso_U_13
_atom_site_aniso_U_12
Cr1 0.0202(3) 0.0210(3) 0.0200(2) 0.0018(2) 0.0030(2) 0.0024(2)
Co1 0.0224(2) 0.0278(2) 0.0225(2) -0.0047(2) 0.0001(2) 0.0006(2)
Co2 0.0267(2) 0.0286(2) 0.0201(2) 0.0044(2) 0.0046(2) 0.0042(2)
N1 0.033(2) 0.030(2) 0.0354(15) -0.0094(12) 0.0094(12) 0.0046(12)
C1 0.052(2) 0.028(2) 0.065(2) -0.005(2) 0.022(2) -0.002(2)
C2 0.064(3) 0.047(2) 0.037(2) -0.015(2) 0.009(2) 0.005(2)
C3 0.025(2) 0.028(2) 0.0218(15) 0.0009(13) 0.0052(12) 0.0064(13)
C4 0.029(2) 0.043(2) 0.037(2) 0.002(2) 0.0080(15) 0.0056(15)
C5 0.024(2) 0.0189(15) 0.0178(14) -0.0013(12) 0.0009(12) -0.0019(12)
C6 0.025(2) 0.0156(14) 0.0160(13) 0.0013(11) 0.0035(12) -0.0021(12)
C7 0.019(2) 0.0205(15) 0.0183(14) 0.0029(12) 0.0051(12) -0.0002(12)
C8 0.025(2) 0.027(2) 0.0212(15) 0.0001(12) 0.0066(13) 0.0035(13)
C9 0.024(2) 0.038(2) 0.029(2) 0.0064(14) 0.0085(14) 0.0105(14)
C10 0.019(2) 0.044(2) 0.024(2) 0.0101(14) 0.0029(13) -0.0021(14)
C11 0.029(2) 0.029(2) 0.0219(15) -0.0007(13) 0.0038(13) -0.0078(13)
C12 0.023(2) 0.0190(15) 0.0200(14) -0.0009(12) 0.0048(12) -0.0030(12)
C13 0.037(2) 0.036(2) 0.032(2) 0.003(2) -0.0017(15) 0.004(2)
O13 0.088(2) 0.0229(15) 0.073(2) -0.0025(13) 0.001(2) -0.0039(14)
C14 0.028(2) 0.032(2) 0.030(2) 0.0031(14) 0.0072(14) 0.0005(14)
O14 0.053(2) 0.058(2) 0.0244(13) 0.0073(11) 0.0004(11) -0.0009(13)
C15 0.030(2) 0.027(2) 0.026(2) 0.0063(13) 0.0046(13) 0.0015(14)
O15 0.0275(14) 0.062(2) 0.0521(15) 0.0117(12) 0.0178(12) 0.0061(12)
C16 0.028(2) 0.031(2) 0.037(2) -0.009(2) 0.0031(15) -0.0010(14)
O16 0.051(2) 0.0394(15) 0.0487(15) 0.0044(12) 0.0127(13) -0.0123(12)
C17 0.038(2) 0.049(2) 0.041(2) -0.006(2) -0.004(2) 0.004(2)
O17 0.049(2) 0.099(3) 0.068(2) -0.003(2) -0.030(2) 0.008(2)
C18 0.035(2) 0.037(2) 0.030(2) -0.006(2) -0.0009(15) -0.005(2)
O18 0.055(2) 0.059(2) 0.059(2) -0.0311(14) 0.0188(14) 0.0044(14)
C19 0.039(2) 0.032(2) 0.030(2) 0.0080(15) 0.011(2) 0.005(2)
O19 0.053(2) 0.0396(15) 0.055(2) -0.0065(12) 0.0088(13) -0.0122(13)
C20 0.042(2) 0.054(2) 0.025(2) 0.011(2) 0.010(2) 0.010(2)
O20 0.051(2) 0.095(2) 0.0409(15) 0.0272(15) 0.0063(13) 0.035(2)
C21 0.039(2) 0.036(2) 0.030(2) 0.0074(15) 0.009(2) -0.001(2)
O21 0.063(2) 0.057(2) 0.053(2) -0.0018(13) 0.0362(15) 0.0054(14)

loop_
_atom_site_label
_atom_site_type_symbol
_atom_site_fract_x
_atom_site_fract_y
_atom_site_fract_z
_atom_site_U_iso_or_equiv
_atom_site_thermal_displace_type
_atom_site_occupancy
_atom_site_calc_flag
_atom_site_refinement_flags
_atom_site_disorder_group
Cr1 Cr 0.49534(6) 0.61421(3) 0.25650(2) 0.02046(12) Uani 1 d . .
Co1 Co 0.12738(5) 0.64153(2) 0.03407(2) 0.02470(11) Uani 1 d . .
Co2 Co 0.25062(5) 0.77778(2) 0.01229(2) 0.02504(11) Uani 1 d . .
N1 N 0.1201(3) 0.8487(2) 0.19013(14) 0.0325(6) Uani 1 d . .
C1 C 0.0980(5) 0.9305(2) 0.1540(2) 0.0470(9) Uani 1 d . .
H1A H 0.1759(19) 0.9704(4) 0.1813(8) 0.070 Uiso 1 calc R .
H1B H -0.0146(9) 0.9500(7) 0.1537(11) 0.070 Uiso 1 calc R .
H1C H 0.1181(28) 0.9258(4) 0.1027(5) 0.070 Uiso 1 calc R .
C2 C 0.0732(5) 0.8530(2) 0.2640(2) 0.0494(10) Uani 1 d . .
H2A H 0.1425(20) 0.8941(11) 0.2944(5) 0.074 Uiso 1 calc R .
H2B H 0.0881(29) 0.7982(4) 0.2879(6) 0.074 Uiso 1 calc R .
H2C H -0.0423(9) 0.8698(15) 0.2590(2) 0.074 Uiso 1 calc R .
C3 C 0.0327(4) 0.7807(2) 0.14551(15) 0.0247(7) Uani 1 d . .
H3A H 0.0179(4) 0.7356(2) 0.18168(15) 0.030 Uiso 1 calc R .
C4 C -0.1400(4) 0.8014(2) 0.1044(2) 0.0361(8) Uani 1 d . .
H4A H -0.2046(9) 0.8260(11) 0.1392(3) 0.054 Uiso 1 calc R .
H4B H -0.1938(10) 0.7502(3) 0.0832(9) 0.054 Uiso 1 calc R .
H4C H -0.1322(4) 0.8412(10) 0.0644(7) 0.054 Uiso 1 calc R .
C5 C 0.1443(3) 0.7444(2) 0.09597(14) 0.0206(6) Uani 1 d . .
C6 C 0.2905(3) 0.7058(2) 0.10092(14) 0.0188(6) Uani 1 d . .
C7 C 0.4425(3) 0.6895(2) 0.15199(14) 0.0192(6) Uani 1 d . .
C8 C 0.5472(4) 0.6228(2) 0.14171(15) 0.0242(7) Uani 1 d . .
H8A H 0.5054(4) 0.5780(2) 0.10525(15) 0.029 Uiso 1 calc R .
C9 C 0.6970(4) 0.6103(2) 0.1908(2) 0.0299(7) Uani 1 d . .
H9A H 0.7596(4) 0.5573(2) 0.1880(2) 0.036 Uiso 1 calc R .
C10 C 0.7422(4) 0.6643(2) 0.2510(2) 0.0290(7) Uani 1 d . .
H10A H 0.8369(4) 0.6494(2) 0.2907(2) 0.035 Uiso 1 calc R .
C11 C 0.6385(4) 0.7315(2) 0.2623(2) 0.0267(7) Uani 1 d . .
H11A H 0.6607(4) 0.7631(2) 0.3101(2) 0.032 Uiso 1 calc R .
C12 C 0.4901(3) 0.7436(2) 0.21420(14) 0.0207(6) Uani 1 d . .
H12A H 0.4081(3) 0.7839(2) 0.22829(14) 0.025 Uiso 1 calc R .
C13 C 0.4538(4) 0.5020(2) 0.2428(2) 0.0359(8) Uani 1 d . .
O13 O 0.4244(4) 0.4320(2) 0.2327(2) 0.0628(8) Uani 1 d . .
C14 C 0.5621(4) 0.5983(2) 0.3576(2) 0.0298(7) Uani 1 d . .
O14 O 0.6023(3) 0.5907(2) 0.42094(12) 0.0459(6) Uani 1 d . .
C15 C 0.2846(4) 0.6245(2) 0.2753(2) 0.0277(7) Uani 1 d . .
O15 O 0.1528(3) 0.6294(2) 0.28814(13) 0.0461(6) Uani 1 d . .
C16 C 0.0729(4) 0.5669(2) 0.0992(2) 0.0319(8) Uani 1 d . .
O16 O 0.0429(3) 0.51941(15) 0.14062(13) 0.0458(6) Uani 1 d . .
C17 C -0.0653(5) 0.6553(2) -0.0289(2) 0.0439(9) Uani 1 d . .
O17 O -0.1854(4) 0.6657(2) -0.0685(2) 0.0769(9) Uani 1 d . .
C18 C 0.2444(4) 0.5734(2) -0.0163(2) 0.0346(8) Uani 1 d . .
O18 O 0.3191(3) 0.5297(2) -0.04678(14) 0.0569(7) Uani 1 d . .
C19 C 0.3897(4) 0.8593(2) 0.0522(2) 0.0332(8) Uani 1 d . .
O19 O 0.4813(3) 0.9068(2) 0.08011(14) 0.0491(7) Uani 1 d . .
C20 C 0.0843(5) 0.8370(2) -0.0433(2) 0.0400(9) Uani 1 d . .
O20 O -0.0198(3) 0.8753(2) -0.07518(13) 0.0623(8) Uani 1 d . .
C21 C 0.3729(4) 0.7382(2) -0.0543(2) 0.0348(8) Uani 1 d . .
O21 O 0.4463(3) 0.7105(2) -0.09553(14) 0.0548(7) Uani 1 d . .

loop_
_atom_type_symbol
_atom_type_description
_atom_type_scat_dispersion_real
_atom_type_scat_dispersion_imag
_atom_type_scat_source
C C 0.0033 0.0016 'International Tables Vol C Tables 4.2.6.8 and 6.1.1.4'
H H 0.0000 0.0000 'International Tables Vol C Tables 4.2.6.8 and 6.1.1.4'
N N 0.0061 0.0033 'International Tables Vol C Tables 4.2.6.8 and 6.1.1.4'
O O 0.0106 0.0060 'International Tables Vol C Tables 4.2.6.8 and 6.1.1.4'
Cr Cr 0.3209 0.6236 'International Tables Vol C Tables 4.2.6.8 and 6.1.1.4'
Co Co 0.3494 0.9721 'International Tables Vol C Tables 4.2.6.8 and 6.1.1.4'

loop_
_geom_angle_atom_site_label_1
_geom_angle_atom_site_label_2
_geom_angle_atom_site_label_3
_geom_angle
_geom_angle_site_symmetry_1
_geom_angle_site_symmetry_3
_geom_angle_publ_flag
C15 Cr1 C13 87.29(14) . . ?
C15 Cr1 C14 87.51(13) . . ?
C13 Cr1 C14 90.99(14) . . ?
C15 Cr1 C10 152.43(13) . . ?
C13 Cr1 C10 120.07(14) . . ?
C14 Cr1 C10 88.58(12) . . ?
C15 Cr1 C12 91.05(12) . . ?
C13 Cr1 C12 151.35(12) . . ?
C14 Cr1 C12 117.52(12) . . ?
C10 Cr1 C12 66.81(11) . . ?
C15 Cr1 C8 120.87(12) . . ?
C13 Cr1 C8 89.67(13) . . ?
C14 Cr1 C8 151.60(13) . . ?
C10 Cr1 C8 66.77(11) . . ?
C12 Cr1 C8 66.80(10) . . ?
C15 Cr1 C9 158.07(12) . . ?
C13 Cr1 C9 92.22(14) . . ?
C14 Cr1 C9 114.41(12) . . ?
C10 Cr1 C9 36.90(11) . . ?
C12 Cr1 C9 78.97(11) . . ?
C8 Cr1 C9 37.21(11) . . ?
C15 Cr1 C11 115.45(12) . . ?
C13 Cr1 C11 157.26(13) . . ?
C14 Cr1 C11 90.21(12) . . ?
C10 Cr1 C11 37.26(11) . . ?
C12 Cr1 C11 36.71(10) . . ?
C8 Cr1 C11 78.72(11) . . ?
C9 Cr1 C11 66.73(11) . . ?
C15 Cr1 C7 93.31(11) . . ?
C13 Cr1 C7 114.03(12) . . ?
C14 Cr1 C7 154.97(12) . . ?
C10 Cr1 C7 79.18(10) . . ?
C12 Cr1 C7 37.49(10) . . ?
C8 Cr1 C7 36.85(10) . . ?
C9 Cr1 C7 66.91(10) . . ?
C11 Cr1 C7 66.87(10) . . ?
C16 Co1 C18 98.60(14) . . ?
C16 Co1 C17 102.1(2) . . ?
C18 Co1 C17 103.77(15) . . ?
C16 Co1 C6 99.29(12) . . ?
C18 Co1 C6 105.41(13) . . ?
C17 Co1 C6 140.47(14) . . ?
C16 Co1 C5 100.22(12) . . ?
C18 Co1 C5 142.81(13) . . ?
C17 Co1 C5 103.23(14) . . ?
C6 Co1 C5 39.89(11) . . ?
C16 Co1 Co2 148.39(10) . . ?
C18 Co1 Co2 100.48(10) . . ?
C17 Co1 Co2 97.56(12) . . ?
C6 Co1 Co2 51.27(8) . . ?
C5 Co1 Co2 50.79(8) . . ?
C19 Co2 C21 97.72(15) . . ?
C19 Co2 C20 102.3(2) . . ?
C21 Co2 C20 105.03(14) . . ?
C19 Co2 C5 102.77(12) . . ?
C21 Co2 C5 142.88(13) . . ?
C20 Co2 C5 100.41(13) . . ?
C19 Co2 C6 94.99(12) . . ?
C21 Co2 C6 108.10(13) . . ?
C20 Co2 C6 139.91(13) . . ?
C5 Co2 C6 40.02(11) . . ?
C19 Co2 Co1 145.56(10) . . ?
C21 Co2 Co1 95.16(10) . . ?
C20 Co2 Co1 104.92(12) . . ?
C5 Co2 Co1 51.85(8) . . ?
C6 Co2 Co1 50.59(8) . . ?
C2 N1 C1 109.8(3) . . ?
C2 N1 C3 111.3(3) . . ?
C1 N1 C3 113.7(3) . . ?
N1 C3 C5 108.9(2) . . ?
N1 C3 C4 116.0(2) . . ?
C5 C3 C4 113.6(2) . . ?
C6 C5 C3 140.1(3) . . ?
C6 C5 Co2 70.3(2) . . ?
C3 C5 Co2 139.4(2) . . ?
C6 C5 Co1 68.4(2) . . ?
C3 C5 Co1 131.8(2) . . ?
Co2 C5 Co1 77.37(9) . . ?
C5 C6 C7 142.4(2) . . ?
C5 C6 Co1 71.7(2) . . ?
C7 C6 Co1 137.3(2) . . ?
C5 C6 Co2 69.7(2) . . ?
C7 C6 Co2 129.6(2) . . ?
Co1 C6 Co2 78.14(10) . . ?
C8 C7 C12 118.3(3) . . ?
C8 C7 C6 122.2(2) . . ?
C12 C7 C6 119.4(2) . . ?
C8 C7 Cr1 70.7(2) . . ?
C12 C7 Cr1 70.28(15) . . ?
C6 C7 Cr1 131.7(2) . . ?
C7 C8 C9 121.0(3) . . ?
C7 C8 Cr1 72.5(2) . . ?
C9 C8 Cr1 71.4(2) . . ?
C10 C9 C8 119.9(3) . . ?
C10 C9 Cr1 71.4(2) . . ?
C8 C9 Cr1 71.4(2) . . ?
C9 C10 C11 120.0(3) . . ?
C9 C10 Cr1 71.7(2) . . ?
C11 C10 Cr1 71.6(2) . . ?
C12 C11 C10 120.2(3) . . ?
C12 C11 Cr1 71.6(2) . . ?
C10 C11 Cr1 71.1(2) . . ?
C11 C12 C7 120.6(3) . . ?
C11 C12 Cr1 71.7(2) . . ?
C7 C12 Cr1 72.24(15) . . ?
O13 C13 Cr1 178.2(3) . . ?
O14 C14 Cr1 178.1(3) . . ?
O15 C15 Cr1 178.4(3) . . ?
O16 C16 Co1 178.2(3) . . ?
O17 C17 Co1 178.5(4) . . ?
O18 C18 Co1 178.7(3) . . ?
O19 C19 Co2 175.8(3) . . ?
O20 C20 Co2 177.2(3) . . ?
O21 C21 Co2 177.2(3) . . ?

loop_
_geom_bond_atom_site_label_1
_geom_bond_atom_site_label_2
_geom_bond_distance
_geom_bond_site_symmetry_2
_geom_bond_publ_flag
Cr1 C15 1.837(3) . ?
Cr1 C13 1.841(4) . ?
Cr1 C14 1.852(3) . ?
Cr1 C10 2.207(3) . ?
Cr1 C12 2.212(3) . ?
Cr1 C8 2.213(3) . ?
Cr1 C9 2.212(3) . ?
Cr1 C11 2.213(3) . ?
Cr1 C7 2.237(3) . ?
Co1 C16 1.797(4) . ?
Co1 C18 1.810(4) . ?
Co1 C17 1.810(4) . ?
Co1 C6 1.950(3) . ?
Co1 C5 1.991(3) . ?
Co1 Co2 2.4701(6) . ?
Co2 C19 1.808(4) . ?
Co2 C21 1.821(3) . ?
Co2 C20 1.828(4) . ?
Co2 C5 1.961(3) . ?
Co2 C6 1.969(3) . ?
N1 C2 1.467(4) . ?
N1 C1 1.466(4) . ?
N1 C3 1.474(4) . ?
C3 C5 1.513(4) . ?
C3 C4 1.530(4) . ?
C5 C6 1.345(4) . ?
C6 C7 1.454(4) . ?
C7 C8 1.407(4) . ?
C7 C12 1.430(4) . ?
C8 C9 1.412(4) . ?
C9 C10 1.399(4) . ?
C10 C11 1.412(4) . ?
C11 C12 1.394(4) . ?
C13 O13 1.156(4) . ?
C14 O14 1.153(3) . ?
C15 O15 1.153(4) . ?
C16 O16 1.130(4) . ?
C17 O17 1.136(4) . ?
C18 O18 1.139(4) . ?
C19 O19 1.132(4) . ?
C20 O20 1.133(4) . ?
C21 O21 1.134(4) . ?

loop_
_geom_torsion_atom_site_label_1
_geom_torsion_atom_site_label_2
_geom_torsion_atom_site_label_3
_geom_torsion_atom_site_label_4
_geom_torsion
_geom_torsion_site_symmetry_1
_geom_torsion_site_symmetry_2
_geom_torsion_site_symmetry_3
_geom_torsion_site_symmetry_4
_geom_torsion_publ_flag
C16 Co1 Co2 C19 22.3(3) . . . . ?
C18 Co1 Co2 C19 -103.9(2) . . . . ?
C17 Co1 Co2 C19 150.5(2) . . . . ?
C6 Co1 Co2 C19 -2.5(2) . . . . ?
C5 Co1 Co2 C19 49.6(2) . . . . ?
C16 Co1 Co2 C21 134.0(2) . . . . ?
C18 Co1 Co2 C21 7.82(15) . . . . ?
C17 Co1 Co2 C21 -97.8(2) . . . . ?
C6 Co1 Co2 C21 109.24(15) . . . . ?
C5 Co1 Co2 C21 161.29(15) . . . . ?
C16 Co1 Co2 C20 -118.9(2) . . . . ?
C18 Co1 Co2 C20 114.90(14) . . . . ?
C17 Co1 Co2 C20 9.3(2) . . . . ?
C6 Co1 Co2 C20 -143.68(14) . . . . ?
C5 Co1 Co2 C20 -91.63(15) . . . . ?
C16 Co1 Co2 C5 -27.3(2) . . . . ?
C18 Co1 Co2 C5 -153.47(15) . . . . ?
C17 Co1 Co2 C5 100.9(2) . . . . ?
C6 Co1 Co2 C5 -52.05(14) . . . . ?
C5 Co1 Co2 C5 0.0 . . . . ?
C16 Co1 Co2 C6 24.8(2) . . . . ?
C18 Co1 Co2 C6 -101.42(14) . . . . ?
C17 Co1 Co2 C6 153.0(2) . . . . ?
C6 Co1 Co2 C6 0.0 . . . . ?
C5 Co1 Co2 C6 52.05(14) . . . . ?
C2 N1 C3 C5 -146.3(3) . . . . ?
C1 N1 C3 C5 89.1(3) . . . . ?
C2 N1 C3 C4 84.0(3) . . . . ?
C1 N1 C3 C4 -40.6(3) . . . . ?
N1 C3 C5 C6 61.0(5) . . . . ?
C4 C3 C5 C6 -168.1(3) . . . . ?
N1 C3 C5 Co2 -65.1(4) . . . . ?
C4 C3 C5 Co2 65.9(4) . . . . ?
N1 C3 C5 Co1 168.5(2) . . . . ?
C4 C3 C5 Co1 -60.5(4) . . . . ?
C19 Co2 C5 C6 -82.5(2) . . . . ?
C21 Co2 C5 C6 39.4(3) . . . . ?
C20 Co2 C5 C6 172.2(2) . . . . ?
C6 Co2 C5 C6 0.0 . . . . ?
Co1 Co2 C5 C6 71.3(2) . . . . ?
C19 Co2 C5 C3 64.1(3) . . . . ?
C21 Co2 C5 C3 -174.0(3) . . . . ?
C20 Co2 C5 C3 -41.2(3) . . . . ?
C6 Co2 C5 C3 146.6(4) . . . . ?
Co1 Co2 C5 C3 -142.1(4) . . . . ?
C19 Co2 C5 Co1 -153.80(12) . . . . ?
C21 Co2 C5 Co1 -32.0(2) . . . . ?
C20 Co2 C5 Co1 100.87(13) . . . . ?
C6 Co2 C5 Co1 -71.3(2) . . . . ?
Co1 Co2 C5 Co1 0.0 . . . . ?
C16 Co1 C5 C6 92.3(2) . . . . ?
C18 Co1 C5 C6 -27.0(3) . . . . ?
C17 Co1 C5 C6 -162.6(2) . . . . ?
C6 Co1 C5 C6 0.0 . . . . ?
Co2 Co1 C5 C6 -73.6(2) . . . . ?
C16 Co1 C5 C3 -46.6(3) . . . . ?
C18 Co1 C5 C3 -165.8(2) . . . . ?
C17 Co1 C5 C3 58.6(3) . . . . ?
C6 Co1 C5 C3 -138.9(3) . . . . ?
Co2 Co1 C5 C3 147.6(3) . . . . ?
C16 Co1 C5 Co2 165.87(12) . . . . ?
C18 Co1 C5 Co2 46.6(2) . . . . ?
C17 Co1 C5 Co2 -89.00(14) . . . . ?
C6 Co1 C5 Co2 73.6(2) . . . . ?
Co2 Co1 C5 Co2 0.0 . . . . ?
C3 C5 C6 C7 -16.8(7) . . . . ?
Co2 C5 C6 C7 129.2(4) . . . . ?
Co1 C5 C6 C7 -147.0(4) . . . . ?
C3 C5 C6 Co1 130.2(4) . . . . ?
Co2 C5 C6 Co1 -83.79(7) . . . . ?
Co1 C5 C6 Co1 0.0 . . . . ?
C3 C5 C6 Co2 -146.0(4) . . . . ?
Co2 C5 C6 Co2 0.0 . . . . ?
Co1 C5 C6 Co2 83.79(7) . . . . ?
C16 Co1 C6 C5 -94.8(2) . . . . ?
C18 Co1 C6 C5 163.5(2) . . . . ?
C17 Co1 C6 C5 27.3(3) . . . . ?
C5 Co1 C6 C5 0.0 . . . . ?
Co2 Co1 C6 C5 72.3(2) . . . . ?
C16 Co1 C6 C7 55.8(3) . . . . ?
C18 Co1 C6 C7 -45.9(3) . . . . ?
C17 Co1 C6 C7 177.9(3) . . . . ?
C5 Co1 C6 C7 150.6(4) . . . . ?
Co2 Co1 C6 C7 -137.1(3) . . . . ?
C16 Co1 C6 Co2 -167.14(11) . . . . ?
C18 Co1 C6 Co2 91.20(13) . . . . ?
C17 Co1 C6 Co2 -45.0(2) . . . . ?
C5 Co1 C6 Co2 -72.3(2) . . . . ?
Co2 Co1 C6 Co2 0.0 . . . . ?
C19 Co2 C6 C5 103.9(2) . . . . ?
C21 Co2 C6 C5 -156.2(2) . . . . ?
C20 Co2 C6 C5 -12.0(3) . . . . ?
C5 Co2 C6 C5 0.0 . . . . ?
Co1 Co2 C6 C5 -74.6(2) . . . . ?
C19 Co2 C6 C7 -38.2(3) . . . . ?
C21 Co2 C6 C7 61.6(3) . . . . ?
C20 Co2 C6 C7 -154.1(3) . . . . ?
C5 Co2 C6 C7 -142.1(3) . . . . ?
Co1 Co2 C6 C7 143.2(3) . . . . ?
C19 Co2 C6 Co1 178.59(12) . . . . ?
C21 Co2 C6 Co1 -81.60(13) . . . . ?
C20 Co2 C6 Co1 62.7(2) . . . . ?
C5 Co2 C6 Co1 74.6(2) . . . . ?
Co1 Co2 C6 Co1 0.0 . . . . ?
C5 C6 C7 C8 159.0(4) . . . . ?
Co1 C6 C7 C8 28.8(4) . . . . ?
Co2 C6 C7 C8 -91.5(3) . . . . ?
C5 C6 C7 C12 -22.2(5) . . . . ?
Co1 C6 C7 C12 -152.4(2) . . . . ?
Co2 C6 C7 C12 87.4(3) . . . . ?
C5 C6 C7 Cr1 66.9(5) . . . . ?
Co1 C6 C7 Cr1 -63.4(4) . . . . ?
Co2 C6 C7 Cr1 176.43(14) . . . . ?
C15 Cr1 C7 C8 -141.3(2) . . . . ?
C13 Cr1 C7 C8 -52.7(2) . . . . ?
C14 Cr1 C7 C8 127.5(3) . . . . ?
C10 Cr1 C7 C8 65.5(2) . . . . ?
C12 Cr1 C7 C8 131.3(3) . . . . ?
C8 Cr1 C7 C8 0.000(1) . . . . ?
C9 Cr1 C7 C8 29.0(2) . . . . ?
C11 Cr1 C7 C8 102.4(2) . . . . ?
C15 Cr1 C7 C12 87.4(2) . . . . ?
C13 Cr1 C7 C12 175.9(2) . . . . ?
C14 Cr1 C7 C12 -3.8(4) . . . . ?
C10 Cr1 C7 C12 -65.8(2) . . . . ?
C12 Cr1 C7 C12 0.000(1) . . . . ?
C8 Cr1 C7 C12 -131.3(3) . . . . ?
C9 Cr1 C7 C12 -102.4(2) . . . . ?
C11 Cr1 C7 C12 -28.9(2) . . . . ?
C15 Cr1 C7 C6 -24.9(3) . . . . ?
C13 Cr1 C7 C6 63.6(3) . . . . ?
C14 Cr1 C7 C6 -116.1(3) . . . . ?
C10 Cr1 C7 C6 -178.1(3) . . . . ?
C12 Cr1 C7 C6 -112.3(3) . . . . ?
C8 Cr1 C7 C6 116.4(3) . . . . ?
C9 Cr1 C7 C6 145.3(3) . . . . ?
C11 Cr1 C7 C6 -141.2(3) . . . . ?
C12 C7 C8 C9 -1.1(4) . . . . ?
C6 C7 C8 C9 177.7(3) . . . . ?
Cr1 C7 C8 C9 -54.5(2) . . . . ?
C12 C7 C8 Cr1 53.4(2) . . . . ?
C6 C7 C8 Cr1 -127.7(2) . . . . ?
Cr1 C7 C8 Cr1 0.0 . . . . ?
C15 Cr1 C8 C7 46.7(2) . . . . ?
C13 Cr1 C8 C7 133.4(2) . . . . ?
C14 Cr1 C8 C7 -135.1(3) . . . . ?
C10 Cr1 C8 C7 -103.4(2) . . . . ?
C12 Cr1 C8 C7 -29.8(2) . . . . ?
C9 Cr1 C8 C7 -132.5(3) . . . . ?
C11 Cr1 C8 C7 -66.3(2) . . . . ?
C7 Cr1 C8 C7 0.000(1) . . . . ?
C15 Cr1 C8 C9 179.2(2) . . . . ?
C13 Cr1 C8 C9 -94.1(2) . . . . ?
C14 Cr1 C8 C9 -2.6(3) . . . . ?
C10 Cr1 C8 C9 29.1(2) . . . . ?
C12 Cr1 C8 C9 102.7(2) . . . . ?
C9 Cr1 C8 C9 0.0 . . . . ?
C11 Cr1 C8 C9 66.2(2) . . . . ?
C7 Cr1 C8 C9 132.5(3) . . . . ?
C7 C8 C9 C10 0.6(4) . . . . ?
Cr1 C8 C9 C10 -54.4(2) . . . . ?
C7 C8 C9 Cr1 55.1(2) . . . . ?
Cr1 C8 C9 Cr1 0.0 . . . . ?
C15 Cr1 C9 C10 130.2(3) . . . . ?
C13 Cr1 C9 C10 -141.6(2) . . . . ?
C14 Cr1 C9 C10 -49.5(2) . . . . ?
C10 Cr1 C9 C10 0.0 . . . . ?
C12 Cr1 C9 C10 65.9(2) . . . . ?
C8 Cr1 C9 C10 131.9(3) . . . . ?
C11 Cr1 C9 C10 29.5(2) . . . . ?
C7 Cr1 C9 C10 103.2(2) . . . . ?
C15 Cr1 C9 C8 -1.7(4) . . . . ?
C13 Cr1 C9 C8 86.5(2) . . . . ?
C14 Cr1 C9 C8 178.6(2) . . . . ?
C10 Cr1 C9 C8 -131.9(3) . . . . ?
C12 Cr1 C9 C8 -66.0(2) . . . . ?
C8 Cr1 C9 C8 0.0 . . . . ?
C11 Cr1 C9 C8 -102.4(2) . . . . ?
C7 Cr1 C9 C8 -28.7(2) . . . . ?
C8 C9 C10 C11 -0.5(4) . . . . ?
Cr1 C9 C10 C11 -55.0(2) . . . . ?
C8 C9 C10 Cr1 54.5(2) . . . . ?
Cr1 C9 C10 Cr1 0.0 . . . . ?
C15 Cr1 C10 C9 -141.9(3) . . . . ?
C13 Cr1 C10 C9 45.8(2) . . . . ?
C14 Cr1 C10 C9 136.2(2) . . . . ?
C12 Cr1 C10 C9 -102.9(2) . . . . ?
C8 Cr1 C10 C9 -29.3(2) . . . . ?
C9 Cr1 C10 C9 0.0 . . . . ?
C11 Cr1 C10 C9 -131.6(3) . . . . ?
C7 Cr1 C10 C9 -65.8(2) . . . . ?
C15 Cr1 C10 C11 -10.3(3) . . . . ?
C13 Cr1 C10 C11 177.5(2) . . . . ?
C14 Cr1 C10 C11 -92.2(2) . . . . ?
C12 Cr1 C10 C11 28.7(2) . . . . ?
C8 Cr1 C10 C11 102.3(2) . . . . ?
C9 Cr1 C10 C11 131.6(3) . . . . ?
C11 Cr1 C10 C11 0.0 . . . . ?
C7 Cr1 C10 C11 65.8(2) . . . . ?
C9 C10 C11 C12 0.9(4) . . . . ?
Cr1 C10 C11 C12 -54.1(2) . . . . ?
C9 C10 C11 Cr1 55.0(2) . . . . ?
Cr1 C10 C11 Cr1 0.0 . . . . ?
C15 Cr1 C11 C12 -52.8(2) . . . . ?
C13 Cr1 C11 C12 126.7(3) . . . . ?
C14 Cr1 C11 C12 -140.2(2) . . . . ?
C10 Cr1 C11 C12 132.4(2) . . . . ?
C12 Cr1 C11 C12 0.0 . . . . ?
C8 Cr1 C11 C12 66.1(2) . . . . ?
C9 Cr1 C11 C12 103.2(2) . . . . ?
C7 Cr1 C11 C12 29.5(2) . . . . ?
C15 Cr1 C11 C10 174.7(2) . . . . ?
C13 Cr1 C11 C10 -5.7(4) . . . . ?
C14 Cr1 C11 C10 87.4(2) . . . . ?
C10 Cr1 C11 C10 0.0 . . . . ?
C12 Cr1 C11 C10 -132.4(2) . . . . ?
C8 Cr1 C11 C10 -66.3(2) . . . . ?
C9 Cr1 C11 C10 -29.3(2) . . . . ?
C7 Cr1 C11 C10 -103.0(2) . . . . ?
C10 C11 C12 C7 -1.4(4) . . . . ?
Cr1 C11 C12 C7 -55.3(2) . . . . ?
C10 C11 C12 Cr1 53.9(2) . . . . ?
Cr1 C11 C12 Cr1 0.0 . . . . ?
C8 C7 C12 C11 1.5(4) . . . . ?
C6 C7 C12 C11 -177.4(2) . . . . ?
Cr1 C7 C12 C11 55.1(2) . . . . ?
C8 C7 C12 Cr1 -53.6(2) . . . . ?
C6 C7 C12 Cr1 127.5(2) . . . . ?
Cr1 C7 C12 Cr1 0.0 . . . . ?
C15 Cr1 C12 C11 134.0(2) . . . . ?
C13 Cr1 C12 C11 -139.7(3) . . . . ?
C14 Cr1 C12 C11 46.2(2) . . . . ?
C10 Cr1 C12 C11 -29.1(2) . . . . ?
C8 Cr1 C12 C11 -102.6(2) . . . . ?
C9 Cr1 C12 C11 -65.7(2) . . . . ?
C11 Cr1 C12 C11 0.0 . . . . ?
C7 Cr1 C12 C11 -132.0(2) . . . . ?
C15 Cr1 C12 C7 -94.1(2) . . . . ?
C13 Cr1 C12 C7 -7.8(3) . . . . ?
C14 Cr1 C12 C7 178.2(2) . . . . ?
C10 Cr1 C12 C7 102.9(2) . . . . ?
C8 Cr1 C12 C7 29.3(2) . . . . ?
C9 Cr1 C12 C7 66.3(2) . . . . ?
C11 Cr1 C12 C7 132.0(2) . . . . ?
C7 Cr1 C12 C7 0.000(1) . . . . ?
C15 Cr1 C13 O13 62.0(97) . . . . ?
C14 Cr1 C13 O13 149.5(97) . . . . ?
C10 Cr1 C13 O13 -121.6(96) . . . . ?
C12 Cr1 C13 O13 -25.2(98) . . . . ?
C8 Cr1 C13 O13 -58.9(97) . . . . ?
C9 Cr1 C13 O13 -96.1(97) . . . . ?
C11 Cr1 C13 O13 -117.6(96) . . . . ?
C7 Cr1 C13 O13 -30.4(97) . . . . ?
C15 Cr1 C14 O14 -64.8(83) . . . . ?
C13 Cr1 C14 O14 -152.0(83) . . . . ?
C10 Cr1 C14 O14 87.9(83) . . . . ?
C12 Cr1 C14 O14 25.1(83) . . . . ?
C8 Cr1 C14 O14 116.9(82) . . . . ?
C9 Cr1 C14 O14 115.1(83) . . . . ?
C11 Cr1 C14 O14 50.7(83) . . . . ?
C7 Cr1 C14 O14 27.7(84) . . . . ?
C13 Cr1 C15 O15 45.7(106) . . . . ?
C14 Cr1 C15 O15 -45.4(106) . . . . ?
C10 Cr1 C15 O15 -127.6(105) . . . . ?
C12 Cr1 C15 O15 -162.9(106) . . . . ?
C8 Cr1 C15 O15 133.7(106) . . . . ?
C9 Cr1 C15 O15 134.9(105) . . . . ?
C11 Cr1 C15 O15 -134.5(106) . . . . ?
C7 Cr1 C15 O15 159.6(106) . . . . ?
C18 Co1 C16 O16 52.6(86) . . . . ?
C17 Co1 C16 O16 158.8(86) . . . . ?
C6 Co1 C16 O16 -54.6(86) . . . . ?
C5 Co1 C16 O16 -95.1(86) . . . . ?
Co2 Co1 C16 O16 -74.0(86) . . . . ?
C16 Co1 C17 O17 144.4(131) . . . . ?
C18 Co1 C17 O17 -113.5(131) . . . . ?
C6 Co1 C17 O17 23.1(132) . . . . ?
C5 Co1 C17 O17 40.7(132) . . . . ?
Co2 Co1 C17 O17 -10.7(131) . . . . ?
C16 Co1 C18 O18 -34.1(131) . . . . ?
C17 Co1 C18 O18 -138.9(131) . . . . ?
C6 Co1 C18 O18 68.1(131) . . . . ?
C5 Co1 C18 O18 85.7(131) . . . . ?
Co2 Co1 C18 O18 120.6(131) . . . . ?
C21 Co2 C19 O19 -88.1(41) . . . . ?
C20 Co2 C19 O19 164.5(41) . . . . ?
C5 Co2 C19 O19 60.7(41) . . . . ?
C6 Co2 C19 O19 20.9(41) . . . . ?
Co1 Co2 C19 O19 22.8(42) . . . . ?
C19 Co2 C20 O20 -57.9(71) . . . . ?
C21 Co2 C20 O20 -159.5(71) . . . . ?
C5 Co2 C20 O20 47.8(72) . . . . ?
C6 Co2 C20 O20 55.5(72) . . . . ?
Co1 Co2 C20 O20 100.8(71) . . . . ?
C19 Co2 C21 O21 150.7(62) . . . . ?
C20 Co2 C21 O21 -104.3(62) . . . . ?
C5 Co2 C21 O21 27.4(64) . . . . ?
C6 Co2 C21 O21 52.8(63) . . . . ?
Co1 Co2 C21 O21 2.7(63) . . . . ?
